data_7021837
loop_
_publ_author_name
'Haghighi, Mohsen Golbon'
'Nabavizadeh, S. Masoud'
'Rashidi, Mehdi'
'Kubicki, Maciej'

_publ_section_title
;
 Selectivity in metal-carbon bond protonolysis in p-tolyl- (or
 methyl)-cycloplatinated(ii) complexes: kinetics and mechanism of the
 uncatalyzed isomerization of the resulting Pt(ii) products.
;
_journal_issue 37
_journal_name_full 'Dalton transactions (Cambridge, England : 2003)'
_journal_page_first 13369
_journal_page_last 13380
_journal_paper_doi 10.1039/c3dt51339d
_journal_volume 42
_journal_year 2013
_chemical_formula_sum 'C17 H14 F3 N O2 Pt S'
_chemical_formula_weight 548.44
_chemical_name_systematic
;
 ?
;
_space_group_IT_number 4
_symmetry_cell_setting monoclinic
_symmetry_space_group_name_Hall 'P 2yb'
_symmetry_space_group_name_H-M 'P 1 21 1'
_atom_sites_solution_hydrogens geom
_atom_sites_solution_primary direct
_atom_sites_solution_secondary difmap
_audit_creation_method SHELXL-97
_cell_angle_alpha 90.00
_cell_angle_beta 94.458(2)
_cell_angle_gamma 90.00
_cell_formula_units_Z 2
_cell_length_a 4.67050(10)
_cell_length_b 13.9784(3)
_cell_length_c 12.7548(2)
_cell_measurement_reflns_used 6081
_cell_measurement_temperature 295(2)
_cell_measurement_theta_max 73.4737
_cell_measurement_theta_min 3.1589
_cell_volume 830.19(3)
_computing_cell_refinement 'CrysAlis Pro (Oxford Diffraction (2009))'
_computing_data_collection 'CrysAlis Pro (Oxford Diffraction (2009))'
_computing_data_reduction 'CrysAlis Pro (Oxford Diffraction (2009))'
_computing_molecular_graphics 'Stereochemical Workstation (Siemens, 1989)'
_computing_publication_material 'SHELXL-97 (Sheldrick, 2008)'
_computing_structure_refinement 'SHELXL-97 (Sheldrick, 2008)'
_computing_structure_solution 'SIR92 (Altomare et al., 1993)'
_diffrn_ambient_temperature 295(2)
_diffrn_detector_area_resol_mean 10.5357
_diffrn_measured_fraction_theta_full 0.998
_diffrn_measured_fraction_theta_max 0.987
_diffrn_measurement_device_type 'SuperNova, Single source at offset), Atlas'
_diffrn_measurement_method '/w scan'
_diffrn_radiation_monochromator mirror
_diffrn_radiation_source 'SuperNova (Cu) X-ray Source'
_diffrn_radiation_wavelength 1.54178
_diffrn_reflns_av_R_equivalents 0.0619
_diffrn_reflns_av_sigmaI/netI 0.0398
_diffrn_reflns_limit_h_max 5
_diffrn_reflns_limit_h_min -5
_diffrn_reflns_limit_k_max 17
_diffrn_reflns_limit_k_min -16
_diffrn_reflns_limit_l_max 15
_diffrn_reflns_limit_l_min -15
_diffrn_reflns_number 8410
_diffrn_reflns_theta_full 70.00
_diffrn_reflns_theta_max 73.63
_diffrn_reflns_theta_min 3.48
_exptl_absorpt_coefficient_mu 17.389
_exptl_absorpt_correction_T_max 1.00000
_exptl_absorpt_correction_T_min 0.12168
_exptl_absorpt_correction_type multi-scan
_exptl_absorpt_process_details
;
CrysAlisPro, Agilent Technologies,
Version 1.171.35.19 (release 27-10-2011 CrysAlis171 .NET)
(compiled Oct 27 2011,15:02:11)
Empirical absorption correction using spherical harmonics,
 implemented in SCALE3 ABSPACK scaling algorithm.
;
_exptl_crystal_colour red
_exptl_crystal_density_diffrn 2.194
_exptl_crystal_density_method 'not measured'
_exptl_crystal_description block
_exptl_crystal_F_000 520
_exptl_crystal_size_max 0.12
_exptl_crystal_size_mid 0.07
_exptl_crystal_size_min 0.05
_refine_diff_density_max 0.963
_refine_diff_density_min -1.478
_refine_diff_density_rms 0.125
_refine_ls_abs_structure_details 'Flack H D (1983), Acta Cryst. A39, 876-881'
_refine_ls_abs_structure_Flack 0.05(2)
_refine_ls_extinction_method none
_refine_ls_goodness_of_fit_ref 1.107
_refine_ls_hydrogen_treatment constr
_refine_ls_matrix_type full
_refine_ls_number_parameters 228
_refine_ls_number_reflns 2974
_refine_ls_number_restraints 1
_refine_ls_restrained_S_all 1.107
_refine_ls_R_factor_all 0.0357
_refine_ls_R_factor_gt 0.0339
_refine_ls_shift/su_max 0.000
_refine_ls_shift/su_mean 0.000
_refine_ls_structure_factor_coef Fsqd
_refine_ls_weighting_details 'calc w=1/[\s^2^(Fo^2^)+(0.0547P)^2^+1.4492P] where P=(Fo^2^+2Fc^2^)/3'
_refine_ls_weighting_scheme calc
_refine_ls_wR_factor_gt 0.0931
_refine_ls_wR_factor_ref 0.0948
_reflns_number_gt 2800
_reflns_number_total 2974
_reflns_threshold_expression >2\s(I)
_cod_data_source_file c3dt51339d.txt
_cod_data_source_block 1
_cod_original_sg_symbol_H-M P21
_cod_database_code 7021837

loop_
_symmetry_equiv_pos_as_xyz
'x, y, z'
'-x, y+1/2, -z'

loop_
_atom_site_label
_atom_site_type_symbol
_atom_site_fract_x
_atom_site_fract_y
_atom_site_fract_z
_atom_site_U_iso_or_equiv
_atom_site_adp_type
_atom_site_occupancy
_atom_site_symmetry_multiplicity
_atom_site_calc_flag
_atom_site_refinement_flags
Pt1 Pt 0.19257(6) 0.85329(5) 0.19805(2) 0.04301(12) Uani 1 1 d .
S1 S 0.4803(6) 0.72577(18) 0.17607(19) 0.0503(5) Uani 1 1 d .
C2 C 0.286(3) 0.6250(10) 0.2194(11) 0.074(3) Uani 1 1 d .
H2A H 0.0988 0.6231 0.1823 0.111 Uiso 1 1 calc R
H2B H 0.2654 0.6304 0.2935 0.111 Uiso 1 1 calc R
H2C H 0.3878 0.5673 0.2057 0.111 Uiso 1 1 calc R
C3 C 0.478(3) 0.6947(10) 0.0403(10) 0.073(3) Uani 1 1 d .
H3A H 0.6061 0.6420 0.0322 0.110 Uiso 1 1 calc R
H3B H 0.5395 0.7486 0.0012 0.110 Uiso 1 1 calc R
H3C H 0.2870 0.6768 0.0143 0.110 Uiso 1 1 calc R
O4 O 0.0238(14) 0.8467(14) 0.0397(4) 0.054(2) Uani 1 1 d .
C5 C 0.094(2) 0.9037(8) -0.0309(8) 0.053(2) Uani 1 1 d .
O6 O 0.217(3) 0.9810(8) -0.0219(8) 0.092(3) Uani 1 1 d .
C7 C -0.022(3) 0.8725(10) -0.1429(8) 0.060(4) Uani 1 1 d .
F8 F 0.055(3) 0.7853(7) -0.1626(8) 0.125(5) Uani 1 1 d .
F9 F -0.3022(17) 0.8784(10) -0.1559(6) 0.099(5) Uani 1 1 d .
F10 F 0.070(2) 0.9281(8) -0.2172(7) 0.094(3) Uani 1 1 d .
C11 C 0.3355(17) 0.8653(15) 0.3471(6) 0.043(3) Uani 1 1 d .
C12 C 0.541(3) 0.8148(9) 0.4082(8) 0.059(3) Uani 1 1 d .
H12 H 0.6331 0.7632 0.3796 0.070 Uiso 1 1 calc R
C13 C 0.612(2) 0.8413(15) 0.5145(8) 0.061(4) Uani 1 1 d .
H13 H 0.7525 0.8061 0.5532 0.074 Uiso 1 1 calc R
C14 C 0.489(2) 0.9138(8) 0.5621(8) 0.056(3) Uani 1 1 d .
H14 H 0.5391 0.9272 0.6326 0.067 Uiso 1 1 calc R
C15 C 0.281(2) 0.9701(8) 0.5029(8) 0.053(2) Uani 1 1 d .
C16 C 0.144(3) 1.0529(10) 0.5430(8) 0.062(3) Uani 1 1 d .
H16 H 0.1926 1.0708 0.6123 0.074 Uiso 1 1 calc R
C17 C -0.054(3) 1.1067(14) 0.4852(10) 0.064(4) Uani 1 1 d .
H17 H -0.1348 1.1608 0.5135 0.077 Uiso 1 1 calc R
C18 C -0.136(3) 1.0768(8) 0.3773(9) 0.055(2) Uani 1 1 d .
C19 C -0.351(2) 1.1235(8) 0.3101(9) 0.057(2) Uani 1 1 d .
H19 H -0.4488 1.1765 0.3332 0.068 Uiso 1 1 calc R
C20 C -0.408(3) 1.0887(9) 0.2122(9) 0.061(3) Uani 1 1 d .
H20 H -0.5498 1.1179 0.1679 0.073 Uiso 1 1 calc R
C21 C -0.261(2) 1.0098(8) 0.1749(8) 0.051(2) Uani 1 1 d .
H21 H -0.3073 0.9867 0.1073 0.061 Uiso 1 1 calc R
N22 N -0.0556(16) 0.9682(6) 0.2362(6) 0.0449(17) Uani 1 1 d .
C23 C 0.001(2) 0.9992(7) 0.3369(7) 0.0437(19) Uani 1 1 d .
C24 C 0.211(2) 0.9435(8) 0.3981(7) 0.044(2) Uani 1 1 d .

loop_
_atom_site_aniso_label
_atom_site_aniso_U_11
_atom_site_aniso_U_22
_atom_site_aniso_U_33
_atom_site_aniso_U_23
_atom_site_aniso_U_13
_atom_site_aniso_U_12
Pt1 0.05260(19) 0.04140(19) 0.03444(16) -0.0006(3) -0.00039(11) -0.0029(3)
S1 0.0579(13) 0.0438(12) 0.0484(11) -0.0022(10) -0.0005(9) 0.0027(10)
C2 0.088(8) 0.058(7) 0.074(8) 0.017(6) -0.006(7) -0.001(6)
C3 0.096(9) 0.065(8) 0.059(6) -0.013(6) 0.005(6) 0.008(7)
O4 0.073(3) 0.055(6) 0.031(2) -0.009(5) -0.008(2) 0.001(6)
C5 0.061(6) 0.052(6) 0.048(5) 0.006(4) 0.006(4) 0.008(5)
O6 0.138(9) 0.067(6) 0.067(5) 0.010(4) -0.009(6) -0.030(6)
C7 0.074(6) 0.064(12) 0.041(4) 0.008(5) -0.001(4) 0.016(6)
F8 0.223(14) 0.085(6) 0.061(5) -0.024(5) -0.027(7) 0.057(8)
F9 0.077(4) 0.156(14) 0.061(4) 0.006(5) -0.010(3) 0.011(6)
F10 0.118(7) 0.114(7) 0.050(4) 0.011(4) 0.012(5) 0.005(5)
C11 0.042(3) 0.052(9) 0.033(3) -0.008(5) -0.004(3) -0.017(5)
C12 0.075(7) 0.061(6) 0.039(4) 0.001(4) 0.002(5) -0.015(5)
C13 0.059(5) 0.071(12) 0.053(5) 0.010(7) -0.004(4) 0.001(7)
C14 0.065(6) 0.061(7) 0.038(4) -0.005(4) -0.013(4) -0.009(5)
C15 0.052(5) 0.066(7) 0.041(5) 0.001(4) 0.005(4) -0.011(5)
C16 0.075(7) 0.071(8) 0.038(5) -0.012(5) 0.005(5) -0.021(6)
C17 0.080(12) 0.066(7) 0.049(8) 0.000(6) 0.017(7) 0.007(8)
C18 0.064(6) 0.048(6) 0.055(6) 0.000(4) 0.018(5) -0.011(4)
C19 0.062(6) 0.052(6) 0.057(6) 0.005(4) 0.018(5) 0.005(5)
C20 0.069(6) 0.056(7) 0.057(6) 0.007(5) 0.005(5) 0.000(5)
C21 0.061(6) 0.053(6) 0.038(4) 0.004(4) 0.000(4) -0.003(4)
N22 0.047(4) 0.044(4) 0.043(4) -0.001(3) -0.002(3) -0.003(3)
C23 0.051(5) 0.041(5) 0.039(4) -0.005(3) 0.006(3) -0.014(4)
C24 0.047(4) 0.055(5) 0.031(4) -0.005(4) 0.003(3) -0.013(4)

loop_
_atom_type_symbol
_atom_type_description
_atom_type_scat_dispersion_real
_atom_type_scat_dispersion_imag
_atom_type_scat_source
C C 0.0181 0.0091 'International Tables Vol C Tables 4.2.6.8 and 6.1.1.4'
H H 0.0000 0.0000 'International Tables Vol C Tables 4.2.6.8 and 6.1.1.4'
O O 0.0492 0.0322 'International Tables Vol C Tables 4.2.6.8 and 6.1.1.4'
F F 0.0727 0.0534 'International Tables Vol C Tables 4.2.6.8 and 6.1.1.4'
S S 0.3331 0.5567 'International Tables Vol C Tables 4.2.6.8 and 6.1.1.4'
Pt Pt -4.5932 6.9264 'International Tables Vol C Tables 4.2.6.8 and 6.1.1.4'
N N 0.0311 0.0180 'International Tables Vol C Tables 4.2.6.8 and 6.1.1.4'

loop_
_geom_angle_atom_site_label_1
_geom_angle_atom_site_label_2
_geom_angle_atom_site_label_3
_geom_angle
C11 Pt1 N22 82.0(6)
C11 Pt1 O4 176.8(8)
N22 Pt1 O4 94.9(5)
C11 Pt1 S1 91.5(5)
N22 Pt1 S1 173.4(2)
O4 Pt1 S1 91.6(4)
C3 S1 C2 98.2(7)
C3 S1 Pt1 110.7(5)
C2 S1 Pt1 105.1(5)
C5 O4 Pt1 123.7(10)
O6 C5 O4 129.4(12)
O6 C5 C7 117.6(10)
O4 C5 C7 112.7(11)
F8 C7 F9 108.9(13)
F8 C7 F10 107.6(11)
F9 C7 F10 104.5(10)
F8 C7 C5 111.0(10)
F9 C7 C5 111.9(9)
F10 C7 C5 112.6(11)
C12 C11 C24 115.2(9)
C12 C11 Pt1 132.0(12)
C24 C11 Pt1 112.8(9)
C11 C12 C13 120.4(13)
C14 C13 C12 123.8(13)
C13 C14 C15 118.7(9)
C24 C15 C14 117.2(10)
C24 C15 C16 118.5(10)
C14 C15 C16 124.3(9)
C17 C16 C15 123.7(11)
C16 C17 C18 117.9(14)
C23 C18 C19 117.4(10)
C23 C18 C17 118.8(12)
C19 C18 C17 123.7(11)
C20 C19 C18 118.1(10)
C19 C20 C21 122.1(11)
N22 C21 C20 119.8(9)
C21 N22 C23 119.8(9)
C21 N22 Pt1 126.6(7)
C23 N22 Pt1 113.6(6)
N22 C23 C18 122.8(10)
N22 C23 C24 114.5(8)
C18 C23 C24 122.8(9)
C15 C24 C11 124.7(10)
C15 C24 C23 118.2(9)
C11 C24 C23 117.1(8)

loop_
_geom_bond_atom_site_label_1
_geom_bond_atom_site_label_2
_geom_bond_distance
Pt1 C11 1.972(8)
Pt1 N22 2.062(8)
Pt1 O4 2.113(5)
Pt1 S1 2.263(3)
S1 C3 1.785(12)
S1 C2 1.788(14)
O4 C5 1.265(17)
C5 O6 1.223(15)
C5 C7 1.551(15)
C7 F8 1.300(16)
C7 F9 1.309(14)
C7 F10 1.323(15)
C11 C12 1.382(18)
C11 C24 1.42(2)
C12 C13 1.420(14)
C13 C14 1.33(2)
C14 C15 1.424(16)
C15 C24 1.401(13)
C15 C16 1.436(17)
C16 C17 1.36(2)
C17 C18 1.461(18)
C18 C23 1.379(15)
C18 C19 1.425(17)
C19 C20 1.348(16)
C20 C21 1.403(17)
C21 N22 1.324(13)
N22 C23 1.360(11)
C23 C24 1.436(14)

loop_
_geom_hbond_atom_site_label_D
_geom_hbond_atom_site_label_H
_geom_hbond_atom_site_label_A
_geom_hbond_distance_DH
_geom_hbond_distance_HA
_geom_hbond_distance_DA
_geom_hbond_angle_DHA
_geom_hbond_site_symmetry_A
C3 H3A O6 0.96 2.40 3.326(17) 160.8 2_645

loop_
_geom_torsion_atom_site_label_1
_geom_torsion_atom_site_label_2
_geom_torsion_atom_site_label_3
_geom_torsion_atom_site_label_4
_geom_torsion
C11 Pt1 S1 C3 -170.6(7)
O4 Pt1 S1 C3 9.6(6)
C11 Pt1 S1 C2 84.3(6)
O4 Pt1 S1 C2 -95.5(6)
N22 Pt1 O4 C5 76.9(11)
Pt1 O4 C5 C7 170.3(8)
O6 C5 C7 F8 131.1(14)
O4 C5 C7 F8 -54.4(15)
O6 C5 C7 F9 -106.9(14)
O4 C5 C7 F9 67.5(15)
O6 C5 C7 F10 10.4(16)
O4 C5 C7 F10 -175.1(11)
N22 Pt1 C11 C12 -178.9(14)
S1 Pt1 C11 C12 2.1(13)
N22 Pt1 C11 C24 -2.3(8)
S1 Pt1 C11 C24 178.7(8)
C24 C11 C12 C13 0.8(17)
Pt1 C11 C12 C13 177.4(11)
C11 C12 C13 C14 1(2)
C12 C13 C14 C15 -2(2)
C13 C14 C15 C24 1.8(16)
C13 C14 C15 C16 -176.6(12)
C24 C15 C16 C17 1.0(18)
C14 C15 C16 C17 179.4(13)
C15 C16 C17 C18 2(2)
C16 C17 C18 C23 -3.6(19)
C16 C17 C18 C19 176.6(12)
C23 C18 C19 C20 0.5(15)
C17 C18 C19 C20 -179.7(12)
C18 C19 C20 C21 -0.9(17)
C19 C20 C21 N22 -1.1(17)
C20 C21 N22 C23 3.5(15)
C20 C21 N22 Pt1 -179.1(8)
C11 Pt1 N22 C21 -174.8(9)
O4 Pt1 N22 C21 5.1(9)
S1 Pt1 N22 C21 -166.2(15)
C11 Pt1 N22 C23 2.8(7)
O4 Pt1 N22 C23 -177.3(7)
C21 N22 C23 C18 -4.0(14)
Pt1 N22 C23 C18 178.2(7)
C21 N22 C23 C24 175.1(8)
Pt1 N22 C23 C24 -2.7(9)
C19 C18 C23 N22 1.9(14)
C17 C18 C23 N22 -177.9(11)
C19 C18 C23 C24 -177.1(9)
C17 C18 C23 C24 3.1(16)
C14 C15 C24 C11 -0.5(15)
C16 C15 C24 C11 178.1(10)
C14 C15 C24 C23 179.9(9)
C16 C15 C24 C23 -1.6(14)
C12 C11 C24 C15 -0.8(16)
Pt1 C11 C24 C15 -178.0(8)
C12 C11 C24 C23 178.8(10)
Pt1 C11 C24 C23 1.6(12)
N22 C23 C24 C15 -179.6(8)
C18 C23 C24 C15 -0.5(14)
N22 C23 C24 C11 0.7(12)
C18 C23 C24 C11 179.9(10)
